data_4514955
loop_
_publ_author_name
'Chaudhari, Prakash D.'
'Hong, Bor-Cherng'
'Wen, Chao-Lin'
'Lee, Gene-Hsiang'

_publ_section_title
;
 Asymmetric Synthesis of Spirocyclopentane Oxindoles Containing Four
 Consecutive Stereocenters and Quaternary \a-Nitro Esters via
 Organocatalytic Enantioselective Michael-Michael Cascade Reactions.
;
_journal_issue 1
_journal_name_full 'ACS omega'
_journal_page_first 655
_journal_page_last 667
_journal_paper_doi 10.1021/acsomega.8b03049
_journal_volume 4
_journal_year 2019
_chemical_formula_sum 'C23 H23 N3 O7'
_chemical_formula_weight 453.44
_space_group_crystal_system monoclinic
_space_group_IT_number 14
_space_group_name_Hall '-P 2ybc'
_space_group_name_H-M_alt 'P 1 21/c 1'
_symmetry_space_group_name_Hall '-P 2ybc'
_symmetry_space_group_name_H-M 'P 1 21/c 1'
_atom_sites_solution_hydrogens mixed
_audit_creation_method SHELXL-2014/7
_cell_angle_alpha 90
_cell_angle_beta 93.9065(7)
_cell_angle_gamma 90
_cell_formula_units_Z 4
_cell_length_a 7.2684(2)
_cell_length_b 24.3971(5)
_cell_length_c 12.3277(3)
_cell_measurement_reflns_used 9918
_cell_measurement_temperature 200(2)
_cell_measurement_theta_max 75.06
_cell_measurement_theta_min 3.62
_cell_volume 2180.97(9)
_computing_cell_refinement 'Bruker SAINT'
_computing_data_collection 'Bruker APEX3'
_computing_data_reduction 'Bruker SAINT'
_computing_molecular_graphics 'Bruker SHELXTL'
_computing_publication_material 'Bruker SHELXTL'
_computing_structure_refinement 'SHELXL-2014/7 (Sheldrick, 2014)'
_computing_structure_solution 'SHELXS-97 (Sheldrick 2008)'
_diffrn_ambient_temperature 200(2)
_diffrn_measured_fraction_theta_full 0.998
_diffrn_measured_fraction_theta_max 0.996
_diffrn_measurement_device_type 'Bruker D8 VENTURE'
_diffrn_measurement_method '\f and \w scans'
_diffrn_radiation_type CuK\a
_diffrn_radiation_wavelength 1.54178
_diffrn_reflns_av_R_equivalents 0.0219
_diffrn_reflns_av_unetI/netI 0.0201
_diffrn_reflns_Laue_measured_fraction_full 0.998
_diffrn_reflns_Laue_measured_fraction_max 0.996
_diffrn_reflns_limit_h_max 7
_diffrn_reflns_limit_h_min -9
_diffrn_reflns_limit_k_max 30
_diffrn_reflns_limit_k_min -30
_diffrn_reflns_limit_l_max 15
_diffrn_reflns_limit_l_min -15
_diffrn_reflns_number 12341
_diffrn_reflns_point_group_measured_fraction_full 0.998
_diffrn_reflns_point_group_measured_fraction_max 0.996
_diffrn_reflns_theta_full 67.679
_diffrn_reflns_theta_max 74.983
_diffrn_reflns_theta_min 3.623
_exptl_absorpt_coefficient_mu 0.867
_exptl_absorpt_correction_T_max 0.7539
_exptl_absorpt_correction_T_min 0.6203
_exptl_absorpt_correction_type multi-scan
_exptl_absorpt_process_details 'SADABS (Bruker, 2016)'
_exptl_crystal_colour colourless
_exptl_crystal_density_diffrn 1.381
_exptl_crystal_description needle
_exptl_crystal_F_000 952
_exptl_crystal_size_max 0.249
_exptl_crystal_size_mid 0.103
_exptl_crystal_size_min 0.093
_refine_diff_density_max 0.291
_refine_diff_density_min -0.231
_refine_diff_density_rms 0.040
_refine_ls_extinction_method none
_refine_ls_goodness_of_fit_ref 1.029
_refine_ls_hydrogen_treatment mixed
_refine_ls_matrix_type full
_refine_ls_number_parameters 309
_refine_ls_number_reflns 4476
_refine_ls_number_restraints 1
_refine_ls_restrained_S_all 1.049
_refine_ls_R_factor_all 0.0487
_refine_ls_R_factor_gt 0.0450
_refine_ls_shift/su_max 0.001
_refine_ls_shift/su_mean 0.000
_refine_ls_structure_factor_coef Fsqd
_refine_ls_weighting_details 'w=1/[\s^2^(Fo^2^)+(0.0531P)^2^+1.0359P] where P=(Fo^2^+2Fc^2^)/3'
_refine_ls_weighting_scheme calc
_refine_ls_wR_factor_gt 0.1123
_refine_ls_wR_factor_ref 0.1159
_reflns_Friedel_coverage 0.000
_reflns_number_gt 4085
_reflns_number_total 4476
_reflns_threshold_expression 'I > 2\s(I)'
_cod_data_source_file ao8b03049_si_002.cif
_cod_data_source_block ic18906
_cod_database_code 4514955
_shelx_shelxl_version_number 2014/7
_shelx_space_group_comment
; 
The symmetry employed for this shelxl refinement is uniquely defined 
by the following loop, which should always be used as a source of 
symmetry information in preference to the above space-group names. 
They are only intended as comments. 
;
_shelx_estimated_absorpt_t_min 0.813
_shelx_estimated_absorpt_t_max 0.924

loop_
_space_group_symop_operation_xyz
'x, y, z'
'-x, y+1/2, -z+1/2'
'-x, -y, -z'
'x, -y-1/2, z-1/2'

loop_
_atom_site_label
_atom_site_type_symbol
_atom_site_fract_x
_atom_site_fract_y
_atom_site_fract_z
_atom_site_U_iso_or_equiv
_atom_site_adp_type
_atom_site_occupancy
_atom_site_site_symmetry_order
_atom_site_calc_flag
_atom_site_refinement_flags_posn
_atom_site_refinement_flags_adp
_atom_site_refinement_flags_occupancy
_atom_site_disorder_assembly
_atom_site_disorder_group
O1 O 0.52561(16) 0.44673(5) 0.90265(9) 0.0404(3) Uani 1 1 d . . . . .
O2 O 0.4640(2) 0.16203(6) 0.70340(12) 0.0583(4) Uani 1 1 d . . . . .
O3 O 0.1949(2) 0.18662(6) 0.74273(17) 0.0728(5) Uani 1 1 d . . . . .
O4 O 0.43649(18) 0.36114(5) 0.59906(10) 0.0480(3) Uani 1 1 d . . . . .
O5 O 0.37673(18) 0.27517(5) 0.59072(10) 0.0461(3) Uani 1 1 d . . . . .
O6 O -0.07302(15) 0.28927(5) 0.73340(10) 0.0401(3) Uani 1 1 d . . . . .
O7 O 0.02225(15) 0.32139(5) 0.57541(9) 0.0403(3) Uani 1 1 d . . . . .
N1 N 0.28133(19) 0.45705(5) 1.00992(11) 0.0343(3) Uani 1 1 d . . . . .
H1 H 0.321(3) 0.4861(9) 1.0408(17) 0.046(5) Uiso 1 1 d . . . . .
N2 N 0.3593(2) 0.19300(6) 0.74521(12) 0.0420(3) Uani 1 1 d . . . . .
N3 N 0.36143(17) 0.32046(5) 0.63145(10) 0.0321(3) Uani 1 1 d . . . . .
C1 C 0.3800(2) 0.43156(6) 0.93670(11) 0.0316(3) Uani 1 1 d . . . . .
C2 C 0.2753(2) 0.37903(6) 0.89831(11) 0.0292(3) Uani 1 1 d . . . . .
C3 C 0.1132(2) 0.37931(6) 0.96914(11) 0.0299(3) Uani 1 1 d . . . . .
C4 C -0.0259(2) 0.34195(6) 0.98423(12) 0.0350(3) Uani 1 1 d . . . . .
H4 H -0.0330 0.3087 0.9439 0.042 Uiso 1 1 calc R U . . .
C5 C -0.1553(2) 0.35350(7) 1.05902(13) 0.0377(3) Uani 1 1 d . . . . .
H5 H -0.2497 0.3277 1.0708 0.045 Uiso 1 1 calc R U . . .
C6 C -0.1479(2) 0.40242(7) 1.11661(13) 0.0401(4) Uani 1 1 d . . . . .
H6 H -0.2398 0.4102 1.1656 0.048 Uiso 1 1 calc R U . . .
C7 C -0.0081(2) 0.44015(7) 1.10364(13) 0.0381(3) Uani 1 1 d . . . . .
H7 H -0.0025 0.4737 1.1429 0.046 Uiso 1 1 calc R U . . .
C8 C 0.1227(2) 0.42710(6) 1.03162(12) 0.0316(3) Uani 1 1 d . . . . .
C9 C 0.3988(2) 0.32824(6) 0.90772(12) 0.0317(3) Uani 1 1 d . . . . .
H9A H 0.4022 0.3128 0.9821 0.038 Uiso 1 1 calc R U . . .
H9B H 0.5262 0.3373 0.8901 0.038 Uiso 1 1 calc R U . . .
C10 C 0.3092(2) 0.28780(6) 0.82445(11) 0.0297(3) Uani 1 1 d . . . . .
H10 H 0.1995 0.2716 0.8573 0.036 Uiso 1 1 calc R U . . .
C11 C 0.23598(19) 0.32420(6) 0.72738(11) 0.0277(3) Uani 1 1 d . . . . .
C12 C 0.2406(2) 0.38424(6) 0.77239(11) 0.0279(3) Uani 1 1 d . . . . .
H12 H 0.3585 0.3996 0.7482 0.033 Uiso 1 1 calc R U . . .
C13 C 0.0951(2) 0.42459(6) 0.72937(11) 0.0298(3) Uani 1 1 d . . . . .
C14 C -0.0918(2) 0.42088(6) 0.74746(12) 0.0345(3) Uani 1 1 d . . . . .
H14 H -0.1352 0.3910 0.7881 0.041 Uiso 1 1 calc R U . . .
C15 C -0.2151(2) 0.46042(7) 0.70670(13) 0.0387(3) Uani 1 1 d . . . . .
H15 H -0.3421 0.4567 0.7189 0.046 Uiso 1 1 calc R U . . .
C16 C -0.1573(3) 0.50517(7) 0.64857(13) 0.0418(4) Uani 1 1 d . . . . .
C17 C 0.0286(3) 0.50888(7) 0.63069(13) 0.0432(4) Uani 1 1 d . . . . .
H17 H 0.0716 0.5390 0.5906 0.052 Uiso 1 1 calc R U . . .
C18 C 0.1529(2) 0.46943(6) 0.67020(12) 0.0366(3) Uani 1 1 d . . . . .
H18 H 0.2795 0.4730 0.6568 0.044 Uiso 1 1 calc R U . . .
C19 C -0.2915(3) 0.54962(9) 0.61034(18) 0.0604(5) Uani 1 1 d . . . . .
H19A H -0.4022 0.5329 0.5746 0.091 Uiso 1 1 calc R U . . .
H19B H -0.2336 0.5736 0.5588 0.091 Uiso 1 1 calc R U . . .
H19C H -0.3258 0.5712 0.6729 0.091 Uiso 1 1 calc R U . . .
C20 C 0.4425(2) 0.24127(6) 0.80662(13) 0.0366(3) Uani 1 1 d . . . . .
H20A H 0.5455 0.2557 0.7665 0.044 Uiso 1 1 calc R U . . .
H20B H 0.4949 0.2284 0.8784 0.044 Uiso 1 1 calc R U . . .
C21 C 0.0425(2) 0.30780(6) 0.67957(12) 0.0314(3) Uani 1 1 d . . . . .
C22 C -0.1629(2) 0.31739(9) 0.52294(16) 0.0521(5) Uani 1 1 d D . . . .
H22A H -0.2469 0.3436 0.5559 0.063 Uiso 0.727(4) 1 calc R U P A 1
H22B H -0.2124 0.2799 0.5304 0.063 Uiso 0.727(4) 1 calc R U P A 1
H22C H -0.1783 0.2810 0.4881 0.063 Uiso 0.273(4) 1 calc R U P A 2
H22D H -0.2539 0.3203 0.5789 0.063 Uiso 0.273(4) 1 calc R U P A 2
C23 C -0.1447(4) 0.33114(12) 0.4041(2) 0.0496(7) Uani 0.727(4) 1 d . . P A 1
H23A H -0.0664 0.3636 0.3987 0.074 Uiso 0.727(4) 1 calc R U P A 1
H23B H -0.2670 0.3386 0.3688 0.074 Uiso 0.727(4) 1 calc R U P A 1
H23C H -0.0888 0.3001 0.3680 0.074 Uiso 0.727(4) 1 calc R U P A 1
C23' C -0.1996(10) 0.3584(3) 0.4439(6) 0.0496(7) Uani 0.273(4) 1 d D . P A 2
H23D H -0.1920 0.3945 0.4787 0.074 Uiso 0.273(4) 1 calc R U P A 2
H23E H -0.3236 0.3530 0.4092 0.074 Uiso 0.273(4) 1 calc R U P A 2
H23F H -0.1086 0.3561 0.3890 0.074 Uiso 0.273(4) 1 calc R U P A 2

loop_
_atom_site_aniso_label
_atom_site_aniso_U_11
_atom_site_aniso_U_22
_atom_site_aniso_U_33
_atom_site_aniso_U_23
_atom_site_aniso_U_13
_atom_site_aniso_U_12
O1 0.0414(6) 0.0395(6) 0.0411(6) -0.0101(5) 0.0088(5) -0.0151(5)
O2 0.0660(9) 0.0443(7) 0.0647(9) -0.0185(6) 0.0054(7) 0.0147(6)
O3 0.0501(8) 0.0484(8) 0.1198(14) -0.0344(9) 0.0045(8) -0.0062(6)
O4 0.0538(7) 0.0432(7) 0.0495(7) -0.0012(5) 0.0227(6) -0.0037(5)
O5 0.0604(8) 0.0393(6) 0.0393(6) -0.0133(5) 0.0095(5) 0.0052(5)
O6 0.0333(6) 0.0416(6) 0.0456(6) -0.0037(5) 0.0040(5) -0.0059(5)
O7 0.0326(6) 0.0530(7) 0.0343(6) -0.0030(5) -0.0056(4) -0.0035(5)
N1 0.0413(7) 0.0282(6) 0.0335(6) -0.0079(5) 0.0039(5) -0.0077(5)
N2 0.0466(8) 0.0306(7) 0.0482(8) -0.0047(6) -0.0011(6) 0.0050(6)
N3 0.0316(6) 0.0359(7) 0.0286(6) -0.0034(5) 0.0008(5) 0.0038(5)
C1 0.0371(8) 0.0292(7) 0.0282(7) -0.0024(5) -0.0006(6) -0.0056(6)
C2 0.0329(7) 0.0270(7) 0.0275(7) -0.0031(5) 0.0018(5) -0.0059(5)
C3 0.0344(7) 0.0300(7) 0.0252(6) -0.0014(5) 0.0005(5) -0.0023(6)
C4 0.0389(8) 0.0347(8) 0.0316(7) -0.0031(6) 0.0032(6) -0.0074(6)
C5 0.0356(8) 0.0428(8) 0.0350(8) 0.0019(6) 0.0044(6) -0.0069(6)
C6 0.0375(8) 0.0495(9) 0.0340(8) -0.0023(7) 0.0079(6) 0.0019(7)
C7 0.0449(9) 0.0376(8) 0.0321(7) -0.0065(6) 0.0051(6) 0.0013(7)
C8 0.0366(8) 0.0300(7) 0.0277(7) -0.0013(5) -0.0002(5) -0.0022(6)
C9 0.0346(7) 0.0312(7) 0.0288(7) -0.0013(5) -0.0013(6) -0.0023(6)
C10 0.0323(7) 0.0266(7) 0.0299(7) -0.0018(5) 0.0007(5) -0.0005(5)
C11 0.0286(7) 0.0270(7) 0.0276(7) -0.0038(5) 0.0026(5) 0.0000(5)
C12 0.0320(7) 0.0259(7) 0.0260(6) -0.0034(5) 0.0040(5) -0.0034(5)
C13 0.0379(8) 0.0262(7) 0.0256(6) -0.0039(5) 0.0034(5) -0.0002(5)
C14 0.0397(8) 0.0309(7) 0.0331(7) -0.0009(6) 0.0043(6) 0.0005(6)
C15 0.0393(8) 0.0411(9) 0.0356(8) -0.0036(6) 0.0028(6) 0.0064(7)
C16 0.0576(10) 0.0360(8) 0.0313(8) -0.0027(6) -0.0007(7) 0.0126(7)
C17 0.0617(11) 0.0332(8) 0.0353(8) 0.0050(6) 0.0081(7) 0.0032(7)
C18 0.0447(9) 0.0332(8) 0.0325(7) -0.0003(6) 0.0078(6) -0.0012(6)
C19 0.0745(14) 0.0501(11) 0.0563(12) 0.0082(9) 0.0026(10) 0.0244(10)
C20 0.0387(8) 0.0316(8) 0.0385(8) -0.0034(6) -0.0035(6) 0.0044(6)
C21 0.0313(7) 0.0274(7) 0.0352(7) -0.0072(6) 0.0000(6) 0.0006(5)
C22 0.0335(9) 0.0698(13) 0.0511(10) -0.0046(9) -0.0119(7) -0.0011(8)
C23 0.0497(14) 0.0463(15) 0.0502(15) 0.0059(11) -0.0166(11) -0.0117(11)
C23' 0.0497(14) 0.0463(15) 0.0502(15) 0.0059(11) -0.0166(11) -0.0117(11)

loop_
_atom_type_symbol
_atom_type_description
_atom_type_scat_dispersion_real
_atom_type_scat_dispersion_imag
_atom_type_scat_source
C C 0.0181 0.0091 'International Tables Vol C Tables 4.2.6.8 and 6.1.1.4'
H H 0.0000 0.0000 'International Tables Vol C Tables 4.2.6.8 and 6.1.1.4'
N N 0.0311 0.0180 'International Tables Vol C Tables 4.2.6.8 and 6.1.1.4'
O O 0.0492 0.0322 'International Tables Vol C Tables 4.2.6.8 and 6.1.1.4'

loop_
_geom_angle_atom_site_label_1
_geom_angle_atom_site_label_2
_geom_angle_atom_site_label_3
_geom_angle
C21 O7 C22 116.89(13)
C1 N1 C8 111.69(12)
O3 N2 O2 124.03(15)
O3 N2 C20 118.59(14)
O2 N2 C20 117.36(15)
O4 N3 O5 123.30(13)
O4 N3 C11 120.40(12)
O5 N3 C11 116.30(12)
O1 C1 N1 127.24(13)
O1 C1 C2 124.40(13)
N1 C1 C2 108.34(12)
C3 C2 C9 115.84(12)
C3 C2 C1 101.88(11)
C9 C2 C1 111.91(12)
C3 C2 C12 119.62(12)
C9 C2 C12 101.27(11)
C1 C2 C12 106.23(11)
C4 C3 C8 119.01(14)
C4 C3 C2 132.81(13)
C8 C3 C2 108.11(12)
C3 C4 C5 119.31(14)
C6 C5 C4 120.60(15)
C5 C6 C7 120.96(15)
C8 C7 C6 117.55(15)
C7 C8 C3 122.45(14)
C7 C8 N1 127.71(14)
C3 C8 N1 109.84(13)
C2 C9 C10 104.43(11)
C20 C10 C9 109.32(12)
C20 C10 C11 120.27(12)
C9 C10 C11 104.76(11)
C21 C11 N3 105.25(11)
C21 C11 C10 113.69(12)
N3 C11 C10 111.51(11)
C21 C11 C12 112.06(11)
N3 C11 C12 109.09(11)
C10 C11 C12 105.29(11)
C13 C12 C2 117.58(11)
C13 C12 C11 119.12(12)
C2 C12 C11 105.93(11)
C14 C13 C18 117.74(14)
C14 C13 C12 124.50(13)
C18 C13 C12 117.73(13)
C15 C14 C13 120.60(15)
C16 C15 C14 121.59(16)
C15 C16 C17 117.79(15)
C15 C16 C19 120.92(18)
C17 C16 C19 121.25(17)
C18 C17 C16 121.17(16)
C17 C18 C13 121.10(15)
N2 C20 C10 114.80(13)
O6 C21 O7 126.68(14)
O6 C21 C11 122.96(14)
O7 C21 C11 110.15(12)
C23' C22 O7 112.6(3)
O7 C22 C23 105.96(17)

loop_
_geom_bond_atom_site_label_1
_geom_bond_atom_site_label_2
_geom_bond_distance
O1 C1 1.2222(18)
O2 N2 1.2119(19)
O3 N2 1.203(2)
O4 N3 1.2131(18)
O5 N3 1.2220(17)
O6 C21 1.1943(19)
O7 C21 1.3247(19)
O7 C22 1.456(2)
N1 C1 1.343(2)
N1 C8 1.406(2)
N2 C20 1.504(2)
N3 C11 1.5444(18)
C1 C2 1.5482(18)
C2 C3 1.513(2)
C2 C9 1.530(2)
C2 C12 1.5607(19)
C3 C4 1.383(2)
C3 C8 1.397(2)
C4 C5 1.390(2)
C5 C6 1.388(2)
C6 C7 1.389(2)
C7 C8 1.381(2)
C9 C10 1.5366(19)
C10 C20 1.518(2)
C10 C11 1.5547(19)
C11 C21 1.540(2)
C11 C12 1.5659(18)
C12 C13 1.514(2)
C13 C14 1.395(2)
C13 C18 1.395(2)
C14 C15 1.387(2)
C15 C16 1.387(2)
C16 C17 1.387(3)
C16 C19 1.512(2)
C17 C18 1.385(2)
C22 C23' 1.408(6)
C22 C23 1.517(3)

loop_
_geom_hbond_atom_site_label_D
_geom_hbond_atom_site_label_H
_geom_hbond_atom_site_label_A
_geom_hbond_distance_DH
_geom_hbond_distance_HA
_geom_hbond_distance_DA
_geom_hbond_angle_DHA
_geom_hbond_site_symmetry_A
N1 H1 O1 0.85(2) 2.07(2) 2.9044(17) 166.5(19) 3_667
C12 H12 O4 1.00 2.17 2.7066(18) 111.6 .
C22 H22A O4 0.99 2.44 3.297(2) 145.2 1_455
